data_3000482
loop_
_publ_author_name
Zugenmaier

_publ_section_title
;
 Crystal and Molecular Structures of Two Phthalocyanines,
 Chloro(phthalocyaninato)gallium(III) (ClGaPc) and
 (\m-Oxo)bis[(phthalocyaninato)gallium(III)] (PcGaOGaPc)
;
_journal_name_full 'To be published in Crystals'
_chemical_formula_sum 'C32 H16 Ga N8 O0.5'
_chemical_name_common PcGaOGaPc
_chemical_name_systematic (\m-oxo)bis[(phthalocyaninato)gallium(III)]
_space_group_name_Hall '-P 1'
_space_group_name_H-M_alt 'P -1'
_cell_angle_alpha 91.03(2)
_cell_angle_beta 94.94(2)
_cell_angle_gamma 89.98(2)
_cell_length_a 7.848(2)
_cell_length_b 12.529(3)
_cell_length_c 12.720(3)
_cell_measurement_temperature 291(2)
_cell_volume 1245.9(5)
_diffrn_ambient_temperature 291(2)
_diffrn_radiation_type MoK\a
_diffrn_radiation_wavelength 0.71073
_refine_ls_goodness_of_fit_ref 1.038
_refine_ls_R_factor_all 0.0447
_refine_ls_R_factor_gt 0.0300
_refine_ls_wR_factor_gt 0.0701
_refine_ls_wR_factor_ref 0.0748
_cod_database_code 3000482
_cod_hold_until_date 2024-06-29

loop_
_atom_site_label
_atom_site_fract_x
_atom_site_fract_y
_atom_site_fract_z
? ? ? ?
